data_2226104
loop_
_publ_author_name
'Romeiro, Gilberto A.'
'Ribeiro, Carlos M. R.'
'Wardell, Solange M. S. V.'
'Wardell, James L.'
'Ng, Seik Weng'
'Tiekink, Edward R. T.'

_publ_section_title
;
 4-[(Dimethylamino)methylidene]-2-(4-nitrophenyl)-1,3-oxazol-5(4<i>H</i>)-one
;
_journal_coeditor_code EZ2209
_journal_issue 6
_journal_name_full 'Acta Crystallographica Section E'
_journal_page_first o1450
_journal_page_last o1451
_journal_paper_doi 10.1107/S1600536810018635
_journal_volume 66
_journal_year 2010
_chemical_formula_iupac 'C12 H11 N3 O4'
_chemical_formula_moiety 'C12 H11 N3 O4'
_chemical_formula_sum 'C12 H11 N3 O4'
_chemical_formula_weight 261.24
_chemical_name_systematic
;
4-[(Dimethylamino)methylidene]-2-(4-nitrophenyl)-1,3-oxazol-5(4<i>H</i>)-one
;
_space_group_IT_number 14
_symmetry_cell_setting monoclinic
_symmetry_space_group_name_Hall '-P 2ybc'
_symmetry_space_group_name_H-M 'P 1 21/c 1'
_atom_sites_solution_hydrogens geom
_atom_sites_solution_primary direct
_atom_sites_solution_secondary difmap
_audit_creation_method SHELXL-97
_cell_angle_alpha 90
_cell_angle_beta 106.661(2)
_cell_angle_gamma 90
_cell_formula_units_Z 4
_cell_length_a 9.5313(2)
_cell_length_b 9.5204(3)
_cell_length_c 13.0349(4)
_cell_measurement_reflns_used 2714
_cell_measurement_temperature 120(2)
_cell_measurement_theta_max 27.5
_cell_measurement_theta_min 2.9
_cell_volume 1133.15(6)
_computing_cell_refinement 'DENZO (Otwinowski & Minor, 1997) and COLLECT (Hooft, 1998)'
_computing_data_collection 'COLLECT (Hooft, 1998)'
_computing_data_reduction 'DENZO (Otwinowski & Minor, 1997) and COLLECT (Hooft, 1998)'
_computing_molecular_graphics 'ORTEP-3 (Farrugia, 1997) and DIAMOND (Brandenburg, 2006)'
_computing_publication_material '<i>publCIF</i> (Westrip, 2010)'
_computing_structure_refinement 'SHELXL97 (Sheldrick, 2008)'
_computing_structure_solution 'SHELXS97 (Sheldrick, 2008)'
_diffrn_ambient_temperature 120(2)
_diffrn_detector_area_resol_mean 9.091
_diffrn_measured_fraction_theta_full 0.998
_diffrn_measured_fraction_theta_max 0.998
_diffrn_measurement_device_type 'Nonius KappaCCD area-detector'
_diffrn_measurement_method '\f and \w scans'
_diffrn_radiation_monochromator '10 cm confocal mirrors'
_diffrn_radiation_source 'Enraf Nonius FR591 rotating anode'
_diffrn_radiation_type MoK\a
_diffrn_radiation_wavelength 0.71073
_diffrn_reflns_av_R_equivalents 0.071
_diffrn_reflns_av_sigmaI/netI 0.044
_diffrn_reflns_limit_h_max 12
_diffrn_reflns_limit_h_min -12
_diffrn_reflns_limit_k_max 11
_diffrn_reflns_limit_k_min -12
_diffrn_reflns_limit_l_max 16
_diffrn_reflns_limit_l_min -16
_diffrn_reflns_number 14210
_diffrn_reflns_theta_full 27.4
_diffrn_reflns_theta_max 27.4
_diffrn_reflns_theta_min 3.1
_diffrn_standards_decay_% 0
_diffrn_standards_number 0
_exptl_absorpt_coefficient_mu 0.118
_exptl_absorpt_correction_T_max 1.000
_exptl_absorpt_correction_T_min 0.661
_exptl_absorpt_correction_type multi-scan
_exptl_absorpt_process_details '(SADABS; Sheldrick, 2007)'
_exptl_crystal_colour red
_exptl_crystal_density_diffrn 1.531
_exptl_crystal_density_method 'not measured'
_exptl_crystal_description block
_exptl_crystal_F_000 544
_exptl_crystal_size_max 0.42
_exptl_crystal_size_mid 0.38
_exptl_crystal_size_min 0.22
_refine_diff_density_max 0.33
_refine_diff_density_min -0.30
_refine_ls_extinction_coef 0.018(5)
_refine_ls_extinction_expression Fc^*^=kFc[1+0.001xFc^2^\l^3^/sin(2\q)]^-1/4^
_refine_ls_extinction_method 'SHELXL97 (Sheldrick, 2008)'
_refine_ls_goodness_of_fit_ref 1.19
_refine_ls_hydrogen_treatment constr
_refine_ls_matrix_type full
_refine_ls_number_parameters 176
_refine_ls_number_reflns 2581
_refine_ls_number_restraints 0
_refine_ls_restrained_S_all 1.19
_refine_ls_R_factor_all 0.085
_refine_ls_R_factor_gt 0.065
_refine_ls_shift/su_max 0.001
_refine_ls_shift/su_mean 0.000
_refine_ls_structure_factor_coef Fsqd
_refine_ls_weighting_details 'calc w=1/[\s^2^(Fo^2^)+(0.0936P)^2^+1.6594P] where P=(Fo^2^+2Fc^2^)/3'
_refine_ls_weighting_scheme calc
_refine_ls_wR_factor_gt 0.203
_refine_ls_wR_factor_ref 0.220
_reflns_number_gt 2030
_reflns_number_total 2581
_reflns_threshold_expression I>2\s(I)
_cod_data_source_file ez2209.cif
_cod_data_source_block I
_cod_original_sg_symbol_H-M 'P 21/c'
_cod_database_code 2226104
_cod_database_fobs_code 2226104

loop_
_symmetry_equiv_pos_as_xyz
'x, y, z'
'-x, y+1/2, -z+1/2'
'-x, -y, -z'
'x, -y-1/2, z-1/2'

loop_
_atom_site_type_symbol
_atom_site_label
_atom_site_fract_x
_atom_site_fract_y
_atom_site_fract_z
_atom_site_U_iso_or_equiv
_atom_site_adp_type
_atom_site_calc_flag
_atom_site_refinement_flags
_atom_site_occupancy
_atom_site_disorder_assembly
_atom_site_disorder_group
O O1 0.3806(2) 0.5986(2) 0.33548(17) 0.0197(5) Uani d . 1 . .
O O2 0.2556(3) 0.4481(2) 0.20576(17) 0.0239(6) Uani d . 1 . .
O O3 0.8419(3) 1.1001(3) 0.6327(2) 0.0324(6) Uani d . 1 . .
O O4 0.7443(3) 1.0746(3) 0.76142(19) 0.0307(6) Uani d . 1 . .
N N1 0.2875(3) 0.5457(3) 0.4711(2) 0.0180(6) Uani d . 1 . .
N N2 0.0528(3) 0.3059(3) 0.4441(2) 0.0203(6) Uani d . 1 . .
N N3 0.7556(3) 1.0430(3) 0.6733(2) 0.0209(6) Uani d . 1 . .
C C1 0.3786(3) 0.6220(3) 0.4393(2) 0.0166(6) Uani d . 1 . .
C C2 0.2186(3) 0.4617(3) 0.3831(2) 0.0179(6) Uani d . 1 . .
C C3 0.2761(3) 0.4921(3) 0.2958(2) 0.0195(7) Uani d . 1 . .
C C4 0.1130(3) 0.3590(3) 0.3735(2) 0.0189(7) Uani d . 1 . .
H H4 0.0778 0.3199 0.3038 0.023 Uiso calc R 1 . .
C C5 0.0939(4) 0.3462(4) 0.5569(3) 0.0237(7) Uani d . 1 . .
H H5A 0.1378 0.2655 0.6012 0.036 Uiso calc R 1 . .
H H5B 0.0066 0.3768 0.5761 0.036 Uiso calc R 1 . .
H H5C 0.1649 0.4233 0.5691 0.036 Uiso calc R 1 . .
C C6 -0.0548(4) 0.1947(4) 0.4138(3) 0.0284(8) Uani d . 1 . .
H H6A -0.0780 0.1778 0.3366 0.043 Uiso calc R 1 . .
H H6B -0.1440 0.2223 0.4317 0.043 Uiso calc R 1 . .
H H6C -0.0152 0.1086 0.4526 0.043 Uiso calc R 1 . .
C C7 0.4765(3) 0.7290(3) 0.4994(2) 0.0168(6) Uani d . 1 . .
C C8 0.4797(3) 0.7571(3) 0.6051(2) 0.0184(6) Uani d . 1 . .
H H8 0.4184 0.7056 0.6375 0.022 Uiso calc R 1 . .
C C9 0.5715(3) 0.8590(3) 0.6624(2) 0.0185(6) Uani d . 1 . .
H H9 0.5735 0.8794 0.7342 0.022 Uiso calc R 1 . .
C C10 0.6608(3) 0.9314(3) 0.6135(2) 0.0178(6) Uani d . 1 . .
C C11 0.6608(3) 0.9058(3) 0.5089(2) 0.0173(6) Uani d . 1 . .
H H11 0.7231 0.9571 0.4772 0.021 Uiso calc R 1 . .
C C12 0.5676(3) 0.8035(3) 0.4519(2) 0.0175(6) Uani d . 1 . .
H H12 0.5655 0.7838 0.3800 0.021 Uiso calc R 1 . .

loop_
_atom_site_aniso_label
_atom_site_aniso_U_11
_atom_site_aniso_U_22
_atom_site_aniso_U_33
_atom_site_aniso_U_12
_atom_site_aniso_U_13
_atom_site_aniso_U_23
O1 0.0239(12) 0.0203(11) 0.0177(11) -0.0022(9) 0.0105(9) -0.0010(8)
O2 0.0307(13) 0.0242(12) 0.0187(11) -0.0017(10) 0.0100(10) -0.0029(9)
O3 0.0323(14) 0.0382(15) 0.0291(13) -0.0147(12) 0.0127(11) -0.0044(11)
O4 0.0397(15) 0.0328(14) 0.0219(12) -0.0061(12) 0.0125(11) -0.0075(10)
N1 0.0195(13) 0.0171(12) 0.0183(13) 0.0003(10) 0.0067(10) 0.0004(10)
N2 0.0209(13) 0.0163(13) 0.0248(13) 0.0015(11) 0.0082(11) 0.0025(10)
N3 0.0219(13) 0.0210(13) 0.0195(13) 0.0017(12) 0.0056(11) 0.0024(11)
C1 0.0193(14) 0.0179(14) 0.0143(13) 0.0046(12) 0.0073(11) 0.0029(11)
C2 0.0198(15) 0.0172(14) 0.0173(14) 0.0032(12) 0.0065(12) 0.0009(11)
C3 0.0218(15) 0.0165(14) 0.0207(15) 0.0022(12) 0.0068(12) 0.0030(12)
C4 0.0222(16) 0.0156(14) 0.0198(15) 0.0042(12) 0.0076(12) 0.0024(11)
C5 0.0270(17) 0.0235(16) 0.0246(16) 0.0024(14) 0.0136(14) 0.0033(13)
C6 0.0247(17) 0.0210(16) 0.039(2) -0.0050(14) 0.0077(15) 0.0059(14)
C7 0.0182(15) 0.0145(14) 0.0185(14) 0.0035(12) 0.0062(12) 0.0022(11)
C8 0.0201(15) 0.0188(15) 0.0184(14) 0.0018(12) 0.0089(12) 0.0040(12)
C9 0.0215(15) 0.0193(15) 0.0158(13) 0.0052(13) 0.0070(12) 0.0030(12)
C10 0.0174(14) 0.0152(14) 0.0198(15) 0.0025(12) 0.0036(12) -0.0005(11)
C11 0.0180(14) 0.0175(14) 0.0178(14) 0.0023(12) 0.0073(11) 0.0035(11)
C12 0.0193(14) 0.0184(14) 0.0169(14) 0.0029(12) 0.0086(12) 0.0014(11)

loop_
_atom_type_symbol
_atom_type_description
_atom_type_scat_dispersion_real
_atom_type_scat_dispersion_imag
_atom_type_scat_source
C C 0.0030 0.0020 'International Tables Vol C Tables 4.2.6.8 and 6.1.1.4'
H H 0.0000 0.0000 'International Tables Vol C Tables 4.2.6.8 and 6.1.1.4'
N N 0.0060 0.0030 'International Tables Vol C Tables 4.2.6.8 and 6.1.1.4'
O O 0.0110 0.0060 'International Tables Vol C Tables 4.2.6.8 and 6.1.1.4'

loop_
_geom_angle_atom_site_label_1
_geom_angle_atom_site_label_2
_geom_angle_atom_site_label_3
_geom_angle_site_symmetry_1
_geom_angle_site_symmetry_3
_geom_angle
_geom_angle_publ_flag
C1 O1 C3 . . 105.6(2) ?
C1 N1 C2 . . 105.0(2) ?
C4 N2 C6 . . 120.5(3) ?
C4 N2 C5 . . 123.9(3) ?
C6 N2 C5 . . 115.5(3) ?
O4 N3 O3 . . 123.2(3) ?
O4 N3 C10 . . 118.1(3) ?
O3 N3 C10 . . 118.7(3) ?
N1 C1 O1 . . 115.2(3) ?
N1 C1 C7 . . 127.6(3) ?
O1 C1 C7 . . 117.2(3) ?
C4 C2 N1 . . 129.6(3) ?
C4 C2 C3 . . 120.5(3) ?
N1 C2 C3 . . 109.9(3) ?
O2 C3 O1 . . 120.4(3) ?
O2 C3 C2 . . 135.4(3) ?
O1 C3 C2 . . 104.3(2) ?
N2 C4 C2 . . 131.3(3) ?
N2 C4 H4 . . 114.4 ?
C2 C4 H4 . . 114.4 ?
N2 C5 H5A . . 109.5 ?
N2 C5 H5B . . 109.5 ?
H5A C5 H5B . . 109.5 ?
N2 C5 H5C . . 109.5 ?
H5A C5 H5C . . 109.5 ?
H5B C5 H5C . . 109.5 ?
N2 C6 H6A . . 109.5 ?
N2 C6 H6B . . 109.5 ?
H6A C6 H6B . . 109.5 ?
N2 C6 H6C . . 109.5 ?
H6A C6 H6C . . 109.5 ?
H6B C6 H6C . . 109.5 ?
C8 C7 C12 . . 120.0(3) ?
C8 C7 C1 . . 119.8(3) ?
C12 C7 C1 . . 120.2(3) ?
C9 C8 C7 . . 120.2(3) ?
C9 C8 H8 . . 119.9 ?
C7 C8 H8 . . 119.9 ?
C8 C9 C10 . . 118.7(3) ?
C8 C9 H9 . . 120.7 ?
C10 C9 H9 . . 120.7 ?
C11 C10 C9 . . 122.7(3) ?
C11 C10 N3 . . 118.5(3) ?
C9 C10 N3 . . 118.8(3) ?
C12 C11 C10 . . 118.1(3) ?
C12 C11 H11 . . 120.9 ?
C10 C11 H11 . . 120.9 ?
C11 C12 C7 . . 120.4(3) ?
C11 C12 H12 . . 119.8 ?
C7 C12 H12 . . 119.8 ?

loop_
_geom_bond_atom_site_label_1
_geom_bond_atom_site_label_2
_geom_bond_site_symmetry_2
_geom_bond_distance
_geom_bond_publ_flag
O1 C1 . 1.377(3) ?
O1 C3 . 1.411(4) ?
O2 C3 . 1.209(4) ?
O3 N3 . 1.226(4) ?
O4 N3 . 1.222(4) ?
N1 C1 . 1.289(4) ?
N1 C2 . 1.398(4) ?
N2 C4 . 1.317(4) ?
N2 C6 . 1.448(4) ?
N2 C5 . 1.460(4) ?
N3 C10 . 1.466(4) ?
C1 C7 . 1.450(4) ?
C2 C4 . 1.382(5) ?
C2 C3 . 1.428(4) ?
C4 H4 . 0.9500 ?
C5 H5A . 0.9800 ?
C5 H5B . 0.9800 ?
C5 H5C . 0.9800 ?
C6 H6A . 0.9800 ?
C6 H6B . 0.9800 ?
C6 H6C . 0.9800 ?
C7 C8 . 1.394(4) ?
C7 C12 . 1.396(4) ?
C8 C9 . 1.375(4) ?
C8 H8 . 0.9500 ?
C9 C10 . 1.385(4) ?
C9 H9 . 0.9500 ?
C10 C11 . 1.385(4) ?
C11 C12 . 1.383(4) ?
C11 H11 . 0.9500 ?
C12 H12 . 0.9500 ?

loop_
_geom_hbond_atom_site_label_D
_geom_hbond_atom_site_label_H
_geom_hbond_atom_site_label_A
_geom_hbond_site_symmetry_A
_geom_hbond_distance_DH
_geom_hbond_distance_HA
_geom_hbond_distance_DA
_geom_hbond_angle_DHA
C5 H5c N1 1_555 0.98 2.28 3.074(5) 137
C5 H5a O2 4_566 0.98 2.53 3.504(4) 177
C5 H5c O4 2_646 0.98 2.57 3.259(5) 127
C9 H9 O1 4_576 0.95 2.56 3.304(4) 135
C11 H11 O2 2_655 0.95 2.45 3.144(4) 130

loop_
_geom_torsion_atom_site_label_1
_geom_torsion_atom_site_label_2
_geom_torsion_atom_site_label_3
_geom_torsion_atom_site_label_4
_geom_torsion_site_symmetry_1
_geom_torsion_site_symmetry_2
_geom_torsion_site_symmetry_3
_geom_torsion_site_symmetry_4
_geom_torsion
_geom_torsion_publ_flag
C2 N1 C1 O1 . . . . -0.3(3) ?
C2 N1 C1 C7 . . . . 179.1(3) ?
C3 O1 C1 N1 . . . . -0.1(3) ?
C3 O1 C1 C7 . . . . -179.5(3) ?
C1 N1 C2 C4 . . . . 178.8(3) ?
C1 N1 C2 C3 . . . . 0.5(3) ?
C1 O1 C3 O2 . . . . -178.9(3) ?
C1 O1 C3 C2 . . . . 0.4(3) ?
C4 C2 C3 O2 . . . . 0.1(6) ?
N1 C2 C3 O2 . . . . 178.6(4) ?
C4 C2 C3 O1 . . . . -179.1(3) ?
N1 C2 C3 O1 . . . . -0.6(3) ?
C6 N2 C4 C2 . . . . -178.4(3) ?
C5 N2 C4 C2 . . . . -2.4(5) ?
N1 C2 C4 N2 . . . . -3.9(6) ?
C3 C2 C4 N2 . . . . 174.2(3) ?
N1 C1 C7 C8 . . . . 0.9(5) ?
O1 C1 C7 C8 . . . . -179.8(3) ?
N1 C1 C7 C12 . . . . -179.3(3) ?
O1 C1 C7 C12 . . . . 0.1(4) ?
C12 C7 C8 C9 . . . . 0.6(5) ?
C1 C7 C8 C9 . . . . -179.5(3) ?
C7 C8 C9 C10 . . . . -0.7(5) ?
C8 C9 C10 C11 . . . . 0.4(5) ?
C8 C9 C10 N3 . . . . 178.2(3) ?
O4 N3 C10 C11 . . . . 172.7(3) ?
O3 N3 C10 C11 . . . . -7.1(4) ?
O4 N3 C10 C9 . . . . -5.1(4) ?
O3 N3 C10 C9 . . . . 175.0(3) ?
C9 C10 C11 C12 . . . . -0.1(5) ?
N3 C10 C11 C12 . . . . -177.9(3) ?
C10 C11 C12 C7 . . . . 0.1(4) ?
C8 C7 C12 C11 . . . . -0.3(4) ?
C1 C7 C12 C11 . . . . 179.8(3) ?

loop_
_cod_related_entry_id
_cod_related_entry_database
_cod_related_entry_code
1 ChemSpider 767222
